data_4132832
loop_
_publ_author_name
'Povie, Guillaume'
'Segawa, Yasutomo'
'Nishihara, Taishi'
'Miyauchi, Yuhei'
'Itami, Kenichiro'

_publ_section_title
;
 Synthesis and Size-Dependent Properties of [12], [16], and [24]Carbon
 Nanobelts.
;
_journal_issue 31
_journal_name_full 'Journal of the American Chemical Society'
_journal_page_first 10054
_journal_page_last 10059
_journal_paper_doi 10.1021/jacs.8b06842
_journal_volume 140
_journal_year 2018
_chemical_formula_sum 'C32 H8 Br8'
_chemical_formula_weight 1031.66
_space_group_crystal_system tetragonal
_space_group_IT_number 86
_space_group_name_Hall '-P 4bc'
_space_group_name_H-M_alt 'P 42/n :2'
_atom_sites_solution_hydrogens geom
_audit_creation_method SHELXL-2016/6
_cell_angle_alpha 90
_cell_angle_beta 90
_cell_angle_gamma 90
_cell_formula_units_Z 2
_cell_length_a 15.3269(18)
_cell_length_b 15.3269(18)
_cell_length_c 6.7369(8)
_cell_measurement_reflns_used 3434
_cell_measurement_temperature 123
_cell_measurement_theta_max 25.3
_cell_measurement_theta_min 3.0
_cell_volume 1582.6(3)
_computing_cell_refinement
;
Rigaku CrystalClear-SM Expert 2.1 b29
;
_computing_data_collection
;
Rigaku CrystalClear-SM Expert 2.1 b29
;
_computing_data_reduction
;
Rigaku CrystalClear-SM Expert 2.1 b29
;
_computing_molecular_graphics 'Yadokari-XG 2009 (Wakita Nemoto et al., 2009)'
_computing_publication_material 'Yadokari-XG 2009 (Wakita,Nemoto et al., 2009)'
_computing_structure_refinement 'SHELXL-2016/6 (Sheldrick, 2016)'
_computing_structure_solution SIR-97
_diffrn_ambient_temperature 123(2)
_diffrn_detector_area_resol_mean 5.8140
_diffrn_measured_fraction_theta_full 0.999
_diffrn_measured_fraction_theta_max 0.999
_diffrn_measurement_device_type
;
Rigaku CrystalClear-SM Expert 2.1 b29
;
_diffrn_measurement_method 'profile data from \w-scans'
_diffrn_radiation_monochromator Confocal
_diffrn_radiation_type MoK\a
_diffrn_radiation_wavelength 0.71075
_diffrn_reflns_av_R_equivalents 0.0427
_diffrn_reflns_av_unetI/netI 0.0233
_diffrn_reflns_Laue_measured_fraction_full 0.999
_diffrn_reflns_Laue_measured_fraction_max 0.999
_diffrn_reflns_limit_h_max 14
_diffrn_reflns_limit_h_min -18
_diffrn_reflns_limit_k_max 18
_diffrn_reflns_limit_k_min -18
_diffrn_reflns_limit_l_max 7
_diffrn_reflns_limit_l_min -8
_diffrn_reflns_number 11029
_diffrn_reflns_point_group_measured_fraction_full 0.999
_diffrn_reflns_point_group_measured_fraction_max 0.999
_diffrn_reflns_theta_full 24.967
_diffrn_reflns_theta_max 24.967
_diffrn_reflns_theta_min 3.303
_diffrn_source 'Rotating Anode'
_exptl_absorpt_coefficient_mu 10.157
_exptl_absorpt_correction_T_max 1.000
_exptl_absorpt_correction_T_min 0.677
_exptl_absorpt_correction_type multi-scan
_exptl_absorpt_process_details '\'Jacobson, R. (1998) Private communication\''
_exptl_crystal_colour Colorless
_exptl_crystal_density_diffrn 2.165
_exptl_crystal_description Block
_exptl_crystal_F_000 960
_exptl_crystal_size_max 0.200
_exptl_crystal_size_mid 0.200
_exptl_crystal_size_min 0.150
_refine_diff_density_max 1.704
_refine_diff_density_min -1.522
_refine_diff_density_rms 0.134
_refine_ls_extinction_method none
_refine_ls_goodness_of_fit_ref 1.040
_refine_ls_matrix_type full
_refine_ls_number_parameters 91
_refine_ls_number_reflns 1381
_refine_ls_number_restraints 0
_refine_ls_restrained_S_all 1.040
_refine_ls_R_factor_all 0.0627
_refine_ls_R_factor_gt 0.0499
_refine_ls_shift/su_max 0.000
_refine_ls_shift/su_mean 0.000
_refine_ls_structure_factor_coef Fsqd
_refine_ls_weighting_details 'w=1/[\s^2^(Fo^2^)+(0.0556P)^2^+12.7287P] where P=(Fo^2^+2Fc^2^)/3'
_refine_ls_weighting_scheme calc
_refine_ls_wR_factor_gt 0.1206
_refine_ls_wR_factor_ref 0.1269
_reflns_Friedel_coverage 0.000
_reflns_number_gt 1128
_reflns_number_total 1381
_reflns_threshold_expression 'I > 2\s(I)'
_cod_data_source_file ja8b06842_si_002.cif
_cod_data_source_block ZZZZ19
_cod_original_cell_volume 1582.6(4)
_cod_original_sg_symbol_H-M 'P 42/n'
_cod_database_code 4132832
_shelx_shelxl_version_number 2016/6
_shelx_space_group_comment
;
The symmetry employed for this shelxl refinement is uniquely defined
by the following loop, which should always be used as a source of
symmetry information in preference to the above space-group names.
They are only intended as comments.
;
_shelx_estimated_absorpt_t_min 0.236
_shelx_estimated_absorpt_t_max 0.311

loop_
_space_group_symop_operation_xyz
'x, y, z'
'-x+1/2, -y+1/2, z'
'-y, x+1/2, z+1/2'
'y+1/2, -x, z+1/2'
'-x, -y, -z'
'x-1/2, y-1/2, -z'
'y, -x-1/2, -z-1/2'
'-y-1/2, x, -z-1/2'

loop_
_atom_site_label
_atom_site_type_symbol
_atom_site_fract_x
_atom_site_fract_y
_atom_site_fract_z
_atom_site_U_iso_or_equiv
_atom_site_adp_type
_atom_site_occupancy
_atom_site_site_symmetry_order
_atom_site_calc_flag
_atom_site_refinement_flags_posn
_atom_site_refinement_flags_adp
C1 C 0.3938(5) -0.0279(5) 0.3071(10) 0.0394(18) Uani 1 1 d . .
C2 C 0.3012(5) -0.0045(4) 0.2901(10) 0.0366(17) Uani 1 1 d . .
C3 C 0.2381(6) -0.0433(5) 0.4092(11) 0.0441(19) Uani 1 1 d . .
C4 C 0.1513(5) -0.0272(5) 0.3838(10) 0.0416(18) Uani 1 1 d . .
H1 H 0.110567 -0.056484 0.466626 0.050 Uiso 1 1 calc R U
C5 C 0.1201(5) 0.0308(4) 0.2402(10) 0.0360(16) Uani 1 1 d . .
C6 C 0.1840(5) 0.0699(4) 0.1199(9) 0.0322(15) Uani 1 1 d . .
C7 C 0.2714(5) 0.0526(4) 0.1441(9) 0.0321(15) Uani 1 1 d . .
H2 H 0.312423 0.080235 0.059154 0.038 Uiso 1 1 calc R U
C8 C 0.0243(5) 0.0361(5) 0.2148(11) 0.0404(18) Uani 1 1 d . .
Br1 Br 0.27288(7) -0.12014(7) 0.61740(15) 0.0737(4) Uani 1 1 d . .
Br2 Br 0.15375(5) 0.14459(5) -0.09513(10) 0.0408(3) Uani 1 1 d . .

loop_
_atom_site_aniso_label
_atom_site_aniso_U_11
_atom_site_aniso_U_22
_atom_site_aniso_U_33
_atom_site_aniso_U_23
_atom_site_aniso_U_13
_atom_site_aniso_U_12
C1 0.054(5) 0.040(4) 0.024(4) 0.001(3) 0.009(3) 0.018(4)
C2 0.055(5) 0.031(4) 0.024(3) -0.003(3) 0.011(3) 0.009(3)
C3 0.067(5) 0.033(4) 0.033(4) 0.009(3) 0.009(4) 0.011(4)
C4 0.058(5) 0.038(4) 0.029(4) 0.010(3) 0.018(4) -0.003(4)
C5 0.053(4) 0.030(4) 0.025(3) 0.004(3) 0.004(3) -0.010(3)
C6 0.048(4) 0.030(3) 0.019(3) -0.001(3) 0.002(3) -0.008(3)
C7 0.048(4) 0.028(3) 0.021(3) -0.001(3) 0.008(3) -0.002(3)
C8 0.046(4) 0.048(4) 0.026(4) 0.009(3) 0.006(3) -0.016(4)
Br1 0.0846(7) 0.0707(7) 0.0658(7) 0.0448(5) 0.0261(5) 0.0317(5)
Br2 0.0379(4) 0.0579(5) 0.0265(4) 0.0171(3) 0.0004(3) -0.0138(3)

loop_
_atom_type_symbol
_atom_type_description
_atom_type_scat_dispersion_real
_atom_type_scat_dispersion_imag
_atom_type_scat_source
C C 0.0033 0.0016 'International Tables Vol C Tables 4.2.6.8 and 6.1.1.4'
H H 0.0000 0.0000 'International Tables Vol C Tables 4.2.6.8 and 6.1.1.4'
Br Br -0.2901 2.4595 'International Tables Vol C Tables 4.2.6.8 and 6.1.1.4'

loop_
_geom_angle_atom_site_label_1
_geom_angle_atom_site_label_2
_geom_angle_atom_site_label_3
_geom_angle
_geom_angle_site_symmetry_1
C8 C1 C2 128.1(7) 8_656
C3 C2 C7 116.6(7) .
C3 C2 C1 121.6(6) .
C7 C2 C1 121.7(6) .
C4 C3 C2 122.0(7) .
C4 C3 Br1 118.5(6) .
C2 C3 Br1 119.6(6) .
C3 C4 C5 122.3(7) .
C4 C5 C6 115.6(7) .
C4 C5 C8 117.0(6) .
C6 C5 C8 127.0(6) .
C7 C6 C5 121.9(6) .
C7 C6 Br2 116.4(5) .
C5 C6 Br2 121.7(5) .
C6 C7 C2 121.6(6) .
C1 C8 C5 130.2(7) 7_566

loop_
_geom_bond_atom_site_label_1
_geom_bond_atom_site_label_2
_geom_bond_distance
_geom_bond_site_symmetry_2
C1 C8 1.348(11) 8_656
C1 C2 1.467(11) .
C2 C3 1.391(10) .
C2 C7 1.394(10) .
C3 C4 1.363(12) .
C3 Br1 1.908(7) .
C4 C5 1.398(10) .
C5 C6 1.405(10) .
C5 C8 1.481(11) .
C6 C7 1.374(10) .
C6 Br2 1.904(7) .

loop_
_geom_torsion_atom_site_label_1
_geom_torsion_atom_site_label_2
_geom_torsion_atom_site_label_3
_geom_torsion_atom_site_label_4
_geom_torsion
_geom_torsion_site_symmetry_1
_geom_torsion_site_symmetry_4
C8 C1 C2 C3 -144.9(8) 8_656 .
C8 C1 C2 C7 40.0(11) 8_656 .
C7 C2 C3 C4 0.7(11) . .
C1 C2 C3 C4 -174.7(7) . .
C7 C2 C3 Br1 -178.4(5) . .
C1 C2 C3 Br1 6.3(10) . .
C2 C3 C4 C5 -1.7(12) . .
Br1 C3 C4 C5 177.4(6) . .
C3 C4 C5 C6 1.6(11) . .
C3 C4 C5 C8 174.3(7) . .
C4 C5 C6 C7 -0.6(10) . .
C8 C5 C6 C7 -172.5(7) . .
C4 C5 C6 Br2 175.7(5) . .
C8 C5 C6 Br2 3.9(10) . .
C5 C6 C7 C2 -0.3(10) . .
Br2 C6 C7 C2 -176.8(5) . .
C3 C2 C7 C6 0.3(10) . .
C1 C2 C7 C6 175.6(7) . .
C4 C5 C8 C1 136.4(8) . 7_566
C6 C5 C8 C1 -51.9(12) . 7_566
